data_8103797
loop_
_publ_author_name
'Wildner, M.'
'Stoilova, D.'

_publ_section_title
;
 Crystal structures and crystal chemical relationships of kroehnkite- and
 collinsite-type compounds Na2 Me(2+) (X O4)2 * 2(H2O) (X = S, Me = Mn,
 Cd; and X = Se, Me = Mn, Co, Ni, Zn, Cd) and K2Co (Se O4)2 * 2(H2 O)
;
_journal_name_full 'Zeitschrift fuer Kristallographie (149,1979-)'
_journal_page_first 201
_journal_page_last 209
_journal_volume 218
_journal_year 2003
_chemical_formula_sum 'Co H4 Na2 O10 Se2'
_chemical_name_systematic 'Na2 Co (Se O4)2 (H2 O)2'
_space_group_IT_number 2
_symmetry_space_group_name_Hall '-P 1'
_symmetry_space_group_name_H-M 'P -1'
_cell_angle_alpha 99.01
_cell_angle_beta 106.56
_cell_angle_gamma 108.51
_cell_formula_units_Z 1
_cell_length_a 5.929
_cell_length_b 7.208
_cell_length_c 5.551
_cell_volume 207.505
_citation_journal_id_ASTM ZEKRDZ
_cod_data_source_file Wildner_ZEKRDZ_2003_1114.cif
_cod_data_source_block H4Co1Na2O10Se2
_cod_original_cell_volume 207.5054
_cod_original_formula_sum 'H4 Co1 Na2 O10 Se2'
_cod_database_code 8103797

loop_
_symmetry_equiv_pos_as_xyz
x,y,z
-x,-y,-z

loop_
_atom_site_label
_atom_site_type_symbol
_atom_site_fract_x
_atom_site_fract_y
_atom_site_fract_z
_atom_site_occupancy
_atom_site_U_iso_or_equiv
Se1 Se+6 0.33264 0.2392 0.66368 1 0.0
Na1 Na+1 0.2908 0.7496 0.6644 1 0.0
O3 O-2 0.1615 0.3764 0.6444 1 0.0
O4 O-2 0.631 0.3755 0.7169 1 0.0
H2 H+1 0.887 0.29 -0.032 1 0.0
O5 O-2 0.9572 0.2713 0.0674 1 0.0
O2 O-2 0.239 0.0582 0.3924 1 0.0
Co1 Co+2 0 0 0 1 0.0
O1 O-2 0.3292 0.1274 0.9022 1 0.0
H1 H+1 0.098 0.366 0.13 1 0.0
